data_2202792
loop_
_publ_author_name
'Evans, Robin N.'
'Gilardi, Richard'
'Emrick, Todd'

_publ_section_title
;
 1-(<i>p</i>-Biphenyl)-4'-(2-naphthyl)cubane
;
_journal_issue 9
_journal_name_full 'Acta Crystallographica Section E'
_journal_page_first o1283
_journal_page_last o1285
_journal_paper_doi 10.1107/S1600536803017483
_journal_volume 59
_journal_year 2003
_chemical_formula_iupac 'C30 H22'
_chemical_formula_moiety 'C30 H22'
_chemical_formula_sum 'C30 H22'
_chemical_formula_weight 382.48
_chemical_name_systematic
;
1-(p-biphenyl)-4'-(2-napthyl)cubane
;
_space_group_IT_number 4
_symmetry_cell_setting monoclinic
_symmetry_space_group_name_Hall 'P 2yb'
_symmetry_space_group_name_H-M 'P 1 21 1'
_atom_sites_solution_hydrogens difmap
_atom_sites_solution_primary direct
_atom_sites_solution_secondary direct
_cell_angle_alpha 90.00
_cell_angle_beta 94.570(8)
_cell_angle_gamma 90.00
_cell_formula_units_Z 2
_cell_length_a 5.9788(4)
_cell_length_b 7.5790(10)
_cell_length_c 22.0440(10)
_cell_measurement_reflns_used 22
_cell_measurement_temperature 294(2)
_cell_measurement_theta_max 42.20
_cell_measurement_theta_min 6.16
_cell_volume 995.71(15)
_computing_cell_refinement XSCANS
_computing_data_collection 'XSCANS (Siemens, 1996)'
_computing_data_reduction 'SHELXTL (Sheldrick, 1997)'
_computing_molecular_graphics SHELXTL
_computing_publication_material SHELXTL
_computing_structure_refinement SHELXTL
_computing_structure_solution 'SHELXS97 (Sheldrick, 1990)'
_diffrn_ambient_temperature 294(2)
_diffrn_measured_fraction_theta_full 0.999
_diffrn_measured_fraction_theta_max 0.999
_diffrn_measurement_device_type 'Siemens P4'
_diffrn_measurement_method \w
_diffrn_radiation_monochromator graphite
_diffrn_radiation_source 'fine-focus sealed tube'
_diffrn_radiation_type CuK\a
_diffrn_radiation_wavelength 1.54178
_diffrn_reflns_av_R_equivalents 0.0377
_diffrn_reflns_av_sigmaI/netI 0.0581
_diffrn_reflns_limit_h_max 7
_diffrn_reflns_limit_h_min -7
_diffrn_reflns_limit_k_max 1
_diffrn_reflns_limit_k_min -9
_diffrn_reflns_limit_l_max 26
_diffrn_reflns_limit_l_min 0
_diffrn_reflns_number 2001
_diffrn_reflns_theta_full 68.78
_diffrn_reflns_theta_max 68.78
_diffrn_reflns_theta_min 4.02
_diffrn_standards_decay_% 0
_diffrn_standards_interval_count 97
_diffrn_standards_number 3
_exptl_absorpt_coefficient_mu 0.545
_exptl_absorpt_correction_T_max 0.9883
_exptl_absorpt_correction_T_min 0.8469
_exptl_absorpt_correction_type integration
_exptl_absorpt_process_details '(Wuensch et al., 1965)'
_exptl_crystal_colour colorless
_exptl_crystal_density_diffrn 1.276
_exptl_crystal_density_meas ?
_exptl_crystal_density_method 'not measured'
_exptl_crystal_description thin_lath
_exptl_crystal_F_000 404
_exptl_crystal_size_max 0.52
_exptl_crystal_size_mid 0.16
_exptl_crystal_size_min 0.02
_refine_diff_density_max 0.167
_refine_diff_density_min -0.186
_refine_ls_abs_structure_details 'see text'
_refine_ls_extinction_coef 0.0034(7)
_refine_ls_extinction_expression Fc^*^=kFc[1+0.001xFc^2^\l^3^/sin(2\q)]^-1/4^
_refine_ls_extinction_method SHELXTL
_refine_ls_goodness_of_fit_ref 1.080
_refine_ls_hydrogen_treatment constr
_refine_ls_matrix_type full
_refine_ls_number_parameters 273
_refine_ls_number_reflns 2001
_refine_ls_number_restraints 7
_refine_ls_restrained_S_all 1.078
_refine_ls_R_factor_all 0.1050
_refine_ls_R_factor_gt 0.0618
_refine_ls_shift/su_max 0.002
_refine_ls_shift/su_mean 0.000
_refine_ls_structure_factor_coef Fsqd
_refine_ls_weighting_details 'calc w = 1/[\s^2^(Fo^2^)+(0.0582P)^2^+0.2164P] where P = (Fo^2^+2Fc^2^)/3'
_refine_ls_weighting_scheme calc
_refine_ls_wR_factor_gt 0.1410
_refine_ls_wR_factor_ref 0.1676
_reflns_number_gt 1271
_reflns_number_total 2001
_reflns_threshold_expression I>2\s(I)
_cod_data_source_file ob6273.cif
_cod_data_source_block I
_cod_depositor_comments
;
The following automatic conversions were performed:
'_symmetry_cell_setting' value 'Monoclinic' changed to 'monoclinic'
according to '/home/saulius/struct/CIF-dictionaries/cif_core.dic'
dictionary named 'cif_core.dic' version 2.4.1 from 2010-06-29.

Automatic conversion script
Id: cif_fix_enum 1527 2010-12-29 10:47:43Z saulius 

The following automatic conversions were performed:

'_symmetry_cell_setting' value 'Monoclinic' changed to 'monoclinic'
according to /home/saulius/struct/CIF-dictionaries/cif_core.dic
dictionary named 'cif_core.dic' version 2.4.1 from 2010-06-29.

Automatic conversion script
Id: cif_fix_values 1715 2011-07-08 13:25:40Z adriana 

The following automatic conversions were performed:

'_exptl_crystal_density_meas' value 'not measured' was changed to '?'
- the value is perceived as not measured.

Automatic conversion script
Id: cif_fix_values 3008 2015-01-20 13:52:24Z robertas 
;
_cod_original_sg_symbol_H-M 'P 21'
_cod_database_code 2202792
_cod_database_fobs_code 2202792

loop_
_symmetry_equiv_pos_as_xyz
'x, y, z'
'-x, y+1/2, -z'

loop_
_atom_site_label
_atom_site_fract_x
_atom_site_fract_y
_atom_site_fract_z
_atom_site_U_iso_or_equiv
_atom_site_adp_type
_atom_site_calc_flag
_atom_site_refinement_flags
_atom_site_occupancy
_atom_site_disorder_assembly
_atom_site_disorder_group
_atom_site_type_symbol
C1 1.1372(9) 0.8394(10) 0.3325(2) 0.0527(15) Uani d . 1 . . C
C2 1.1800(12) 0.6999(11) 0.2828(3) 0.073(2) Uani d D 1 . . C
H2A 1.2573 0.5872 0.2906 0.088 Uiso calc RD 1 . . H
C3 1.2549(10) 0.8428(11) 0.2393(2) 0.0686(19) Uani d D 1 . . C
H3A 1.3888 0.8365 0.2165 0.082 Uiso calc RD 1 . . H
C4 1.0094(10) 0.8620(10) 0.2106(2) 0.0548(15) Uani d . 1 . . C
C5 0.9345(12) 0.7187(10) 0.2554(3) 0.070(2) Uani d D 1 . . C
H5A 0.8334 0.6202 0.2442 0.084 Uiso calc RD 1 . . H
C6 0.8926(9) 0.8608(13) 0.3032(3) 0.068(2) Uani d D 1 . . C
H6A 0.7588 0.8669 0.3260 0.081 Uiso calc RD 1 . . H
C7 0.9657(11) 1.0056(10) 0.2597(3) 0.0657(19) Uani d D 1 . . C
H7A 0.8884 1.1182 0.2517 0.079 Uiso calc RD 1 . . H
C8 1.2112(12) 0.9841(10) 0.2875(3) 0.0658(19) Uani d D 1 . . C
H8A 1.3126 1.0823 0.2990 0.079 Uiso calc RD 1 . . H
C1A 0.7824(9) 0.8760(9) 0.0197(2) 0.0490(13) Uani d . 1 . . C
C2A 0.9826(10) 0.7938(9) 0.0406(2) 0.0619(18) Uani d . 1 . . C
H2AA 1.0680 0.7374 0.0129 0.074 Uiso calc R 1 . . H
C3A 1.0565(11) 0.7943(9) 0.1014(2) 0.0627(18) Uani d . 1 . . C
H3AA 1.1919 0.7395 0.1136 0.075 Uiso calc R 1 . . H
C4A 0.9363(10) 0.8737(10) 0.1450(2) 0.0553(16) Uani d . 1 . . C
C5A 0.7383(10) 0.9570(10) 0.1244(3) 0.0634(18) Uani d . 1 . . C
H5AA 0.6544 1.0148 0.1521 0.076 Uiso calc R 1 . . H
C6A 0.6633(10) 0.9557(10) 0.0635(3) 0.0608(18) Uani d . 1 . . C
H6AA 0.5276 1.0103 0.0516 0.073 Uiso calc R 1 . . H
C1B 0.6999(9) 0.8777(8) -0.0457(2) 0.0478(13) Uani d . 1 . . C
C2B 0.8221(12) 0.8024(10) -0.0894(3) 0.074(2) Uani d . 1 . . C
H2BA 0.9591 0.7494 -0.0777 0.089 Uiso calc R 1 . . H
C3B 0.7447(12) 0.8043(12) -0.1505(3) 0.086(3) Uani d . 1 . . C
H3BA 0.8292 0.7507 -0.1790 0.103 Uiso calc R 1 . . H
C4B 0.5461(12) 0.8839(12) -0.1693(3) 0.077(2) Uani d . 1 . . C
H4BA 0.4964 0.8884 -0.2103 0.092 Uiso calc R 1 . . H
C5B 0.4242(12) 0.9556(11) -0.1269(3) 0.079(2) Uani d . 1 . . C
H5BA 0.2870 1.0078 -0.1388 0.095 Uiso calc R 1 . . H
C6B 0.4978(10) 0.9533(10) -0.0663(3) 0.0665(19) Uani d . 1 . . C
H6BA 0.4090 1.0042 -0.0383 0.080 Uiso calc R 1 . . H
C1C 1.0753(9) 0.8718(9) 0.4430(2) 0.0485(14) Uani d . 1 . . C
H1CA 0.9358 0.9219 0.4321 0.058 Uiso calc R 1 . . H
C2C 1.2093(9) 0.8218(8) 0.3984(2) 0.0485(15) Uani d . 1 . . C
C3C 1.4193(9) 0.7448(9) 0.4153(3) 0.0584(17) Uani d . 1 . . C
H3CA 1.5101 0.7089 0.3853 0.070 Uiso calc R 1 . . H
C4C 1.4920(10) 0.7219(8) 0.4749(3) 0.0546(15) Uani d . 1 . . C
H4CA 1.6328 0.6731 0.4849 0.065 Uiso calc R 1 . . H
C5C 1.4256(10) 0.7481(8) 0.5842(2) 0.0585(17) Uani d . 1 . . C
H5CA 1.5643 0.6975 0.5955 0.070 Uiso calc R 1 . . H
C6C 1.2907(11) 0.7991(11) 0.6277(3) 0.069(2) Uani d . 1 . . C
H6CA 1.3382 0.7839 0.6686 0.083 Uiso calc R 1 . . H
C7C 1.0822(10) 0.8738(10) 0.6116(2) 0.0637(17) Uani d . 1 . . C
H7CA 0.9904 0.9062 0.6419 0.076 Uiso calc R 1 . . H
C8C 1.0104(10) 0.9003(9) 0.5520(2) 0.0548(16) Uani d . 1 . . C
H8CA 0.8717 0.9528 0.5420 0.066 Uiso calc R 1 . . H
C9C 1.1454(8) 0.8485(8) 0.5053(2) 0.0417(12) Uani d . 1 . . C
C10C 1.3566(9) 0.7712(8) 0.5214(2) 0.0481(14) Uani d . 1 . . C

loop_
_atom_site_aniso_label
_atom_site_aniso_U_11
_atom_site_aniso_U_22
_atom_site_aniso_U_33
_atom_site_aniso_U_12
_atom_site_aniso_U_13
_atom_site_aniso_U_23
C1 0.060(3) 0.056(4) 0.043(3) -0.007(4) 0.010(3) -0.001(3)
C2 0.103(6) 0.067(4) 0.050(4) 0.011(4) 0.011(4) -0.001(3)
C3 0.072(4) 0.090(5) 0.047(3) -0.006(4) 0.020(3) -0.001(4)
C4 0.069(4) 0.057(4) 0.039(3) -0.003(4) 0.012(3) 0.003(3)
C5 0.095(5) 0.068(5) 0.047(4) -0.025(4) -0.001(3) 0.002(3)
C6 0.056(3) 0.102(6) 0.048(3) -0.008(5) 0.018(3) 0.006(4)
C7 0.087(5) 0.065(4) 0.046(3) 0.018(4) 0.007(3) -0.002(3)
C8 0.088(5) 0.069(4) 0.040(3) -0.024(4) 0.003(3) 0.000(3)
C1A 0.058(3) 0.046(3) 0.044(3) 0.000(3) 0.013(2) 0.004(3)
C2A 0.071(4) 0.067(4) 0.047(3) 0.024(4) 0.007(3) -0.005(3)
C3A 0.077(4) 0.065(4) 0.047(3) 0.021(4) 0.008(3) 0.000(3)
C4A 0.067(4) 0.058(4) 0.043(3) 0.002(4) 0.014(3) 0.001(3)
C5A 0.061(4) 0.084(5) 0.048(3) 0.004(4) 0.021(3) -0.007(4)
C6A 0.054(3) 0.076(5) 0.054(3) 0.017(4) 0.011(3) -0.003(3)
C1B 0.051(3) 0.042(3) 0.051(3) -0.003(3) 0.006(2) 0.003(3)
C2B 0.083(5) 0.086(6) 0.053(3) 0.020(4) 0.001(3) -0.009(4)
C3B 0.099(5) 0.111(7) 0.046(3) 0.020(5) 0.002(3) -0.018(4)
C4B 0.086(5) 0.079(6) 0.063(4) -0.006(5) -0.017(4) 0.001(4)
C5B 0.073(4) 0.092(6) 0.072(4) 0.016(5) -0.006(4) 0.014(4)
C6B 0.065(4) 0.082(5) 0.052(3) 0.018(4) 0.007(3) 0.007(4)
C1C 0.048(3) 0.052(4) 0.046(3) 0.003(3) 0.006(2) 0.001(3)
C2C 0.050(3) 0.054(4) 0.042(3) -0.006(3) 0.008(2) 0.005(3)
C3C 0.053(3) 0.065(5) 0.060(4) 0.010(3) 0.017(3) 0.007(3)
C4C 0.050(3) 0.051(4) 0.063(4) 0.002(3) 0.006(3) 0.003(3)
C5C 0.062(4) 0.057(4) 0.055(3) -0.005(4) -0.008(3) 0.010(3)
C6C 0.078(4) 0.084(6) 0.044(3) -0.001(4) 0.001(3) 0.015(4)
C7C 0.071(4) 0.077(5) 0.044(3) -0.001(4) 0.010(3) 0.000(4)
C8C 0.055(3) 0.064(4) 0.046(3) 0.005(3) 0.006(2) -0.004(3)
C9C 0.044(3) 0.041(3) 0.041(3) -0.002(3) 0.001(2) 0.001(3)
C10C 0.046(3) 0.046(3) 0.052(3) -0.003(3) 0.000(2) 0.003(3)

loop_
_atom_type_symbol
_atom_type_description
_atom_type_scat_dispersion_real
_atom_type_scat_dispersion_imag
_atom_type_scat_source
C C 0.0181 0.0091 'International Tables Vol C Tables 4.2.6.8 and 6.1.1.4'
H H 0.0000 0.0000 'International Tables Vol C Tables 4.2.6.8 and 6.1.1.4'

loop_
_geom_angle_atom_site_label_1
_geom_angle_atom_site_label_2
_geom_angle_atom_site_label_3
_geom_angle
C2C C1 C2 125.1(6)
C2C C1 C6 127.1(5)
C2 C1 C6 88.8(5)
C2C C1 C8 127.3(6)
C2 C1 C8 87.6(4)
C6 C1 C8 88.1(5)
C3 C2 C5 90.4(5)
C3 C2 C1 91.9(6)
C5 C2 C1 90.5(5)
C3 C2 H2A 124.6
C5 C2 H2A 124.6
C1 C2 H2A 124.6
C2 C3 C8 89.2(4)
C2 C3 C4 90.4(5)
C8 C3 C4 90.5(5)
C2 C3 H3A 125.2
C8 C3 H3A 125.2
C4 C3 H3A 125.2
C4A C4 C5 125.7(6)
C4A C4 C3 126.8(5)
C5 C4 C3 89.2(5)
C4A C4 C7 125.4(6)
C5 C4 C7 88.5(4)
C3 C4 C7 89.2(5)
C6 C5 C2 89.9(5)
C6 C5 C4 91.0(6)
C2 C5 C4 90.0(5)
C6 C5 H5A 125.1
C2 C5 H5A 125.1
C4 C5 H5A 125.1
C5 C6 C7 90.2(4)
C5 C6 C1 90.7(5)
C7 C6 C1 91.7(5)
C5 C6 H6A 124.6
C7 C6 H6A 124.6
C1 C6 H6A 124.6
C6 C7 C8 89.2(5)
C6 C7 C4 90.3(5)
C8 C7 C4 89.8(5)
C6 C7 H7A 125.4
C8 C7 H7A 125.4
C4 C7 H7A 125.4
C3 C8 C7 90.5(5)
C3 C8 C1 91.2(5)
C7 C8 C1 91.0(5)
C3 C8 H8A 124.6
C7 C8 H8A 124.6
C1 C8 H8A 124.6
C6A C1A C2A 116.1(5)
C6A C1A C1B 121.6(5)
C2A C1A C1B 122.3(5)
C3A C2A C1A 121.4(6)
C3A C2A H2AA 119.3
C1A C2A H2AA 119.3
C2A C3A C4A 122.2(6)
C2A C3A H3AA 118.9
C4A C3A H3AA 118.9
C3A C4A C5A 116.7(5)
C3A C4A C4 121.6(6)
C5A C4A C4 121.7(5)
C6A C5A C4A 121.2(6)
C6A C5A H5AA 119.4
C4A C5A H5AA 119.4
C5A C6A C1A 122.5(6)
C5A C6A H6AA 118.8
C1A C6A H6AA 118.8
C2B C1B C6B 116.2(5)
C2B C1B C1A 121.4(5)
C6B C1B C1A 122.4(5)
C1B C2B C3B 121.3(7)
C1B C2B H2BA 119.4
C3B C2B H2BA 119.4
C4B C3B C2B 120.8(7)
C4B C3B H3BA 119.6
C2B C3B H3BA 119.6
C5B C4B C3B 118.3(7)
C5B C4B H4BA 120.8
C3B C4B H4BA 120.8
C4B C5B C6B 121.4(7)
C4B C5B H5BA 119.3
C6B C5B H5BA 119.3
C5B C6B C1B 122.0(6)
C5B C6B H6BA 119.0
C1B C6B H6BA 119.0
C2C C1C C9C 121.1(5)
C2C C1C H1CA 119.4
C9C C1C H1CA 119.4
C1C C2C C3C 119.0(5)
C1C C2C C1 122.3(5)
C3C C2C C1 118.7(5)
C4C C3C C2C 121.3(6)
C4C C3C H3CA 119.4
C2C C3C H3CA 119.4
C3C C4C C10C 120.8(6)
C3C C4C H4CA 119.6
C10C C4C H4CA 119.6
C6C C5C C10C 120.7(6)
C6C C5C H5CA 119.7
C10C C5C H5CA 119.7
C5C C6C C7C 120.4(6)
C5C C6C H6CA 119.8
C7C C6C H6CA 119.8
C8C C7C C6C 120.9(6)
C8C C7C H7CA 119.6
C6C C7C H7CA 119.6
C7C C8C C9C 120.4(6)
C7C C8C H8CA 119.8
C9C C8C H8CA 119.8
C10C C9C C8C 118.9(5)
C10C C9C C1C 119.1(5)
C8C C9C C1C 122.0(5)
C4C C10C C9C 118.8(5)
C4C C10C C5C 122.5(6)
C9C C10C C5C 118.7(5)

loop_
_geom_bond_atom_site_label_1
_geom_bond_atom_site_label_2
_geom_bond_site_symmetry_2
_geom_bond_distance
_geom_bond_publ_flag
C1 C2C . 1.487(7) ?
C1 C2 . 1.559(9) yes
C1 C6 . 1.560(8) yes
C1 C8 . 1.566(9) yes
C2 C3 . 1.535(9) yes
C2 C5 . 1.549(10) yes
C2 H2A . 0.9800 ?
C3 C8 . 1.546(9) yes
C3 C4 . 1.559(8) yes
C3 H3A . 0.9800 ?
C4 C4A . 1.480(7) ?
C4 C5 . 1.558(9) yes
C4 C7 . 1.573(9) yes
C5 C6 . 1.540(10) yes
C5 H5A . 0.9800 ?
C6 C7 . 1.542(10) yes
C6 H6A . 0.9800 ?
C7 C8 . 1.553(9) yes
C7 H7A . 0.9800 ?
C8 H8A . 0.9800 ?
C1A C6A . 1.385(7) ?
C1A C2A . 1.395(8) ?
C1A C1B . 1.485(7) ?
C2A C3A . 1.378(7) ?
C2A H2AA . 0.9300 ?
C3A C4A . 1.382(7) ?
C3A H3AA . 0.9300 ?
C4A C5A . 1.386(8) ?
C5A C6A . 1.380(7) ?
C5A H5AA . 0.9300 ?
C6A H6AA . 0.9300 ?
C1B C2B . 1.378(8) ?
C1B C6B . 1.381(7) ?
C2B C3B . 1.390(7) ?
C2B H2BA . 0.9300 ?
C3B C4B . 1.366(9) ?
C3B H3BA . 0.9300 ?
C4B C5B . 1.345(9) ?
C4B H4BA . 0.9300 ?
C5B C6B . 1.373(8) ?
C5B H5BA . 0.9300 ?
C6B H6BA . 0.9300 ?
C1C C2C . 1.370(7) ?
C1C C9C . 1.415(6) ?
C1C H1CA . 0.9300 ?
C2C C3C . 1.408(8) ?
C3C C4C . 1.360(7) ?
C3C H3CA . 0.9300 ?
C4C C10C . 1.407(7) ?
C4C H4CA . 0.9300 ?
C5C C6C . 1.359(8) ?
C5C C10C . 1.423(7) ?
C5C H5CA . 0.9300 ?
C6C C7C . 1.389(8) ?
C6C H6CA . 0.9300 ?
C7C C8C . 1.365(7) ?
C7C H7CA . 0.9300 ?
C8C C9C . 1.414(7) ?
C8C H8CA . 0.9300 ?
C9C C10C . 1.411(7) ?

loop_
_geom_torsion_atom_site_label_1
_geom_torsion_atom_site_label_2
_geom_torsion_atom_site_label_3
_geom_torsion_atom_site_label_4
_geom_torsion
_geom_torsion_publ_flag
C2C C1 C2 C3 -134.8(6) ?
C6 C1 C2 C3 88.8(5) ?
C8 C1 C2 C3 0.7(5) ?
C2C C1 C2 C5 134.8(6) ?
C6 C1 C2 C5 -1.6(5) ?
C8 C1 C2 C5 -89.8(5) ?
C5 C2 C3 C8 89.8(5) ?
C1 C2 C3 C8 -0.7(5) ?
C5 C2 C3 C4 -0.7(6) ?
C1 C2 C3 C4 -91.2(5) ?
C2 C3 C4 C4A -135.2(7) ?
C8 C3 C4 C4A 135.5(7) ?
C2 C3 C4 C5 0.7(6) ?
C8 C3 C4 C5 -88.5(5) ?
C2 C3 C4 C7 89.2(5) ?
C8 C3 C4 C7 0.0(6) ?
C3 C2 C5 C6 -90.3(6) ?
C1 C2 C5 C6 1.6(5) ?
C3 C2 C5 C4 0.7(6) ?
C1 C2 C5 C4 92.6(6) ?
C4A C4 C5 C6 -134.1(6) ?
C3 C4 C5 C6 89.2(5) ?
C7 C4 C5 C6 0.0(5) ?
C4A C4 C5 C2 136.0(6) ?
C3 C4 C5 C2 -0.7(6) ?
C7 C4 C5 C2 -90.0(5) ?
C2 C5 C6 C7 90.0(5) ?
C4 C5 C6 C7 0.0(5) ?
C2 C5 C6 C1 -1.6(5) ?
C4 C5 C6 C1 -91.6(5) ?
C2C C1 C6 C5 -133.3(7) ?
C2 C1 C6 C5 1.6(5) ?
C8 C1 C6 C5 89.3(5) ?
C2C C1 C6 C7 136.4(7) ?
C2 C1 C6 C7 -88.6(5) ?
C8 C1 C6 C7 -0.9(5) ?
C5 C6 C7 C8 -89.8(5) ?
C1 C6 C7 C8 0.9(5) ?
C5 C6 C7 C4 0.0(5) ?
C1 C6 C7 C4 90.7(5) ?
C4A C4 C7 C6 134.3(6) ?
C5 C4 C7 C6 0.0(5) ?
C3 C4 C7 C6 -89.2(5) ?
C4A C4 C7 C8 -136.5(6) ?
C5 C4 C7 C8 89.3(5) ?
C3 C4 C7 C8 0.0(6) ?
C2 C3 C8 C7 -90.4(5) ?
C4 C3 C8 C7 0.0(6) ?
C2 C3 C8 C1 0.7(5) ?
C4 C3 C8 C1 91.1(5) ?
C6 C7 C8 C3 90.3(6) ?
C4 C7 C8 C3 0.0(6) ?
C6 C7 C8 C1 -0.9(5) ?
C4 C7 C8 C1 -91.3(5) ?
C2C C1 C8 C3 133.2(6) ?
C2 C1 C8 C3 -0.6(5) ?
C6 C1 C8 C3 -89.5(5) ?
C2C C1 C8 C7 -136.3(6) ?
C2 C1 C8 C7 89.8(5) ?
C6 C1 C8 C7 0.9(5) ?
C6A C1A C2A C3A -0.6(9) ?
C1B C1A C2A C3A 179.8(7) ?
C1A C2A C3A C4A 0.9(11) ?
C2A C3A C4A C5A -1.4(11) ?
C2A C3A C4A C4 175.5(6) ?
C5 C4 C4A C3A -91.9(9) ?
C3 C4 C4A C3A 29.1(12) ?
C7 C4 C4A C3A 149.9(7) ?
C5 C4 C4A C5A 84.8(9) ?
C3 C4 C4A C5A -154.2(7) ?
C7 C4 C4A C5A -33.4(10) ?
C3A C4A C5A C6A 1.8(11) ?
C4 C4A C5A C6A -175.1(7) ?
C4A C5A C6A C1A -1.7(11) ?
C2A C1A C6A C5A 1.0(10) ?
C1B C1A C6A C5A -179.4(7) ?
C6A C1A C1B C2B 178.2(7) ?
C2A C1A C1B C2B -2.2(10) yes
C6A C1A C1B C6B -2.0(10) yes
C2A C1A C1B C6B 177.6(7) ?
C6B C1B C2B C3B 0.3(11) ?
C1A C1B C2B C3B -179.9(7) ?
C1B C2B C3B C4B 1.2(12) ?
C2B C3B C4B C5B -2.0(12) ?
C3B C4B C5B C6B 1.5(12) ?
C4B C5B C6B C1B 0.0(12) ?
C2B C1B C6B C5B -0.8(10) ?
C1A C1B C6B C5B 179.4(7) ?
C9C C1C C2C C3C 0.5(10) ?
C9C C1C C2C C1 178.0(6) ?
C2 C1 C2C C1C -139.1(7) ?
C6 C1 C2C C1C -19.0(11) ?
C8 C1 C2C C1C 102.6(8) ?
C2 C1 C2C C3C 38.4(9) ?
C6 C1 C2C C3C 158.4(7) ?
C8 C1 C2C C3C -79.9(8) ?
C1C C2C C3C C4C -1.0(10) ?
C1 C2C C3C C4C -178.6(6) ?
C2C C3C C4C C10C 1.4(10) ?
C10C C5C C6C C7C 0.4(11) ?
C5C C6C C7C C8C -1.2(12) ?
C6C C7C C8C C9C 1.4(11) ?
C7C C8C C9C C10C -0.8(9) ?
C7C C8C C9C C1C 179.2(7) ?
C2C C1C C9C C10C -0.5(9) ?
C2C C1C C9C C8C 179.6(6) ?
C3C C4C C10C C9C -1.3(9) ?
C3C C4C C10C C5C 179.4(6) ?
C8C C9C C10C C4C -179.2(6) ?
C1C C9C C10C C4C 0.8(8) ?
C8C C9C C10C C5C 0.1(8) ?
C1C C9C C10C C5C -179.9(6) ?
C6C C5C C10C C4C 179.3(6) ?
C6C C5C C10C C9C 0.1(9) ?
